data_4000724
loop_
_publ_author_name
'Wang, Jin'
'Schenk, Kurt'
'Carvalho, Alexandra'
'Eerd, Ben Wylie-van'
'Trodahl, Joe'
'Sandu, Cosmin S.'
'Bonin, Michel'
'Gregora, Ivan'
'He, Zhanbing'
'Yamada, Tomoaki'
'Funakubo, Hiroshi'
'Briddon, Patrick R.'
'Setter, Nava'

_publ_section_title
;
 Structure Determination and Compositional Modification of Body-Centered
 Tetragonal PX-Phase Lead Titanate
;
_journal_issue 10
_journal_name_full 'Chemistry of Materials'
_journal_page_first 2529
_journal_paper_doi 10.1021/cm1030206
_journal_volume 23
_journal_year 2011
_chemical_formula_moiety 'O3 Pb1 Ti1'
_chemical_formula_sum 'O3 Pb Ti'
_chemical_formula_weight 303.1
_chemical_name_common 'PX phase of lead titanate'
_chemical_name_systematic ' ?'
_space_group_IT_number 87
_symmetry_cell_setting tetragonal
_symmetry_space_group_name_Hall '-I 4'
_symmetry_space_group_name_H-M 'I 4/m'
_cell_angle_alpha 90
_cell_angle_beta 90
_cell_angle_gamma 90
_cell_formula_units_Z 8
_cell_length_a 12.3853(1)
_cell_length_b 12.3853(1)
_cell_length_c 3.82000(4)
_cell_measurement_temperature 293
_cell_volume 585.971(9)
_computing_publication_material 'Jana2006 (Petricek, Dusek & Palatinus, 2006)'
_computing_structure_refinement 'Jana2006 (Petricek, Dusek & Palatinus, 2006)'
_diffrn_ambient_temperature 293
_diffrn_detector 'Six Si(111) analyser crystals'
_diffrn_detector_type 'scintillation counter'
_diffrn_measurement_device 'powder diffractometer'
_diffrn_measurement_device_type synchrotron
_diffrn_radiation_monochromator 'channel-cut Si(111) crystal'
_diffrn_radiation_type synchrotron
_diffrn_radiation_wavelength 0.49835776
_diffrn_source synchrotron
_diffrn_source_type synchrotron
_exptl_absorpt_coefficient_mu 23.799
_exptl_absorpt_correction_type cylinder
_exptl_absorpt_process_details 'Jana2006  (V. Pet\<r\'i\<cek, M. Du\<sek & L. Palatinus, 2006)'
_exptl_crystal_density_diffrn 6.871
_exptl_crystal_density_meas 6.6
_exptl_crystal_density_method 'He pycnometer'
_exptl_crystal_F_000 1024
_pd_char_colour colourless
_pd_char_particle_morphology 'long square prisms'
_pd_instr_location
; 
Beamline BM01b at ESRF, Grenoble, France
;
_pd_meas_2theta_range_inc 0.005
_pd_meas_2theta_range_max 46.580
_pd_meas_2theta_range_min 1.045
_pd_meas_number_of_points 9108
_pd_meas_scan_method 'DEBYE-SCHERRER geometry'
_pd_prep_temperature 293
_pd_proc_2theta_range_inc 0.005
_pd_proc_2theta_range_max 46.58
_pd_proc_2theta_range_min 2.505
_pd_proc_ls_background_function '36 Legendre polynoms'
_pd_proc_ls_pref_orient_corr none
_pd_proc_ls_profile_function Pseudo-Voigt
_pd_proc_ls_prof_R_factor 0.0616
_pd_proc_ls_prof_wR_expected 0.0000
_pd_proc_ls_prof_wR_factor 0.0793
_pd_proc_wavelength 0.49835776
_pd_spec_mounting '0.3mm borosilicate capillary'
_pd_spec_mount_mode transmission
_pd_spec_shape cylinder
_pd_spec_size_axial 4mm
_pd_spec_size_equat 0.3mm
_pd_spec_size_thick 0.3mm
_refine_diff_density_max 0.77
_refine_diff_density_min -0.66
_refine_ls_extinction_method none
_refine_ls_hydrogen_treatment noref
_refine_ls_number_parameters 8612
_refine_ls_R_factor_all 0.0188
_refine_ls_R_factor_gt 0.0188
_refine_ls_shift/su_max 0.0088
_refine_ls_shift/su_mean 0.0016
_refine_ls_weighting_scheme sigma
_refine_ls_wR_factor_gt 0.0277
_refine_ls_wR_factor_ref 0.0277
_cod_data_source_file cm1030206_si_002.cif
_cod_data_source_block (I)
_cod_original_cell_volume 585.97(2)
_cod_original_formula_sum 'O3 Pb1 Ti1'
_cod_database_code 4000724

loop_
_symmetry_equiv_pos_site_id
_symmetry_equiv_pos_as_xyz
1 x,y,z
2 -x,-y,z
3 -y,x,z
4 y,-x,z
5 -x,-y,-z
6 x,y,-z
7 y,-x,-z
8 -y,x,-z
9 x+1/2,y+1/2,z+1/2
10 -x+1/2,-y+1/2,z+1/2
11 -y+1/2,x+1/2,z+1/2
12 y+1/2,-x+1/2,z+1/2
13 -x+1/2,-y+1/2,-z+1/2
14 x+1/2,y+1/2,-z+1/2
15 y+1/2,-x+1/2,-z+1/2
16 -y+1/2,x+1/2,-z+1/2

loop_
_atom_site_label
_atom_site_type_symbol
_atom_site_fract_x
_atom_site_fract_y
_atom_site_fract_z
_atom_site_adp_type
_atom_site_U_iso_or_equiv
_atom_site_symmetry_multiplicity
_atom_site_occupancy
_atom_site_calc_flag
Pb1 Pb 0.33510(9) 0.34959(12) 0 Uani 0.0633(5) 8 1 d
Ti1 Ti -0.0312(3) 0.6426(4) 0 Uani 0.0598(18) 8 1 d
O1 O 0.1073(7) 0.5262(9) 0 Uani 0.051(4) 8 1 d
O3 O -0.0407(9) 0.2416(9) 0 Uani 0.056(4) 8 1 d
O4 O -0.1639(12) 0.7168(8) 0 Uani 0.063(4) 8 1 d

loop_
_atom_site_aniso_label
_atom_site_aniso_type_symbol
_atom_site_aniso_U_11
_atom_site_aniso_U_22
_atom_site_aniso_U_33
_atom_site_aniso_U_12
_atom_site_aniso_U_13
_atom_site_aniso_U_23
Pb1 Pb 0.0592(8) 0.0681(11) 0.0624(4) -0.0016(10) 0 0
Ti1 Ti 0.056(2) 0.066(4) 0.058(2) 0.011(2) 0 0
O1 O 0.028(5) 0.079(10) 0.047(6) -0.016(5) 0 0
O3 O 0.040(7) 0.077(9) 0.052(7) 0.021(6) 0 0
O4 O 0.077(9) 0.047(7) 0.064(8) -0.020(8) 0 0

loop_
_atom_type_symbol
_atom_type_scat_dispersion_real
_atom_type_scat_dispersion_imag
_atom_type_scat_source
Pb -0.769 5.772 'International Tables Vol C Tables  4.2.6.8 and 6.1.1.1'
Ti 0.174 0.227 'International Tables Vol C Tables  4.2.6.8 and 6.1.1.1'
O 0.004 0.003 'International Tables Vol C Tables  4.2.6.8 and 6.1.1.1'

loop_
_geom_angle_atom_site_label_1
_geom_angle_atom_site_label_2
_geom_angle_atom_site_label_3
_geom_angle_site_symmetry_1
_geom_angle_site_symmetry_3
_geom_angle
_geom_angle_publ_flag
O3 Pb1 O3 11_554 11_555 98.1(3) yes
O3 Pb1 O4 11_554 9_544 77.3(3) yes
O3 Pb1 O4 11_554 9_545 157.6(4) yes
O3 Pb1 O4 11_554 2_565 81.0(3) yes
O3 Pb1 O4 11_555 9_544 157.6(4) yes
O3 Pb1 O4 11_555 9_545 77.3(3) yes
O3 Pb1 O4 11_555 2_565 81.0(3) yes
O4 Pb1 O4 9_544 9_545 98.5(3) yes
O4 Pb1 O4 9_544 2_565 76.6(4) yes
O4 Pb1 O4 9_545 2_565 76.6(4) yes
O1 Ti1 O1 . 2_565 74.2(4) yes
O1 Ti1 O1 . 11_554 80.4(3) yes
O1 Ti1 O1 . 11_555 80.4(3) yes
O1 Ti1 O3 . 2_565 98.2(5) yes
O1 Ti1 O4 . . 169.2(5) yes
O1 Ti1 O1 2_565 11_554 79.0(3) yes
O1 Ti1 O1 2_565 11_555 79.0(3) yes
O1 Ti1 O3 2_565 2_565 172.4(5) yes
O1 Ti1 O4 2_565 . 94.9(4) yes
O1 Ti1 O1 11_554 11_555 154.0(4) yes
O1 Ti1 O3 11_554 2_565 100.0(3) yes
O1 Ti1 O4 11_554 . 97.8(3) yes
O1 Ti1 O3 11_555 2_565 100.0(3) yes
O1 Ti1 O4 11_555 . 97.8(3) yes
O3 Ti1 O4 2_565 . 92.6(5) yes
Ti1 O1 Ti1 . 2_565 105.8(4) yes
Ti1 O1 Ti1 . 12_454 98.7(3) yes
Ti1 O1 Ti1 . 12_455 98.7(3) yes
Ti1 O1 O1 . 2_565 53.8(3) yes
Ti1 O1 O1 . 11_554 45.3(2) yes
Ti1 O1 O1 . 11_555 45.3(2) yes
Ti1 O1 O1 . 12_454 96.2(3) yes
Ti1 O1 O1 . 12_455 96.2(3) yes
Ti1 O1 O3 . 11_554 134.6(3) yes
Ti1 O1 O3 . 11_555 134.6(3) yes
Ti1 O1 O4 . 12_454 88.8(4) yes
Ti1 O1 O4 . 12_455 88.8(4) yes
Ti1 O1 Ti1 2_565 12_454 96.9(4) yes
Ti1 O1 Ti1 2_565 12_455 96.9(4) yes
Ti1 O1 O1 2_565 2_565 52.0(3) yes
Ti1 O1 O1 2_565 11_554 95.0(3) yes
Ti1 O1 O1 2_565 11_555 95.0(3) yes
Ti1 O1 O1 2_565 12_454 45.1(2) yes
Ti1 O1 O1 2_565 12_455 45.1(2) yes
Ti1 O1 O3 2_565 2_565 139.7(4) yes
Ti1 O1 O3 2_565 11_554 90.3(4) yes
Ti1 O1 O3 2_565 11_555 90.3(4) yes
Ti1 O1 O4 2_565 12_454 136.8(3) yes
Ti1 O1 O4 2_565 12_455 136.8(3) yes
Ti1 O1 Ti1 12_454 12_455 154.0(5) yes
Ti1 O1 O1 12_454 2_565 103.0(3) yes
Ti1 O1 O1 12_454 11_554 55.9(3) yes
Ti1 O1 O1 12_454 11_555 144.0(5) yes
Ti1 O1 O1 12_454 12_454 54.3(3) yes
Ti1 O1 O1 12_454 12_455 141.8(5) yes
Ti1 O1 O3 12_454 2_565 91.8(4) yes
Ti1 O1 O3 12_454 11_555 121.7(4) yes
Ti1 O1 O4 12_454 12_455 121.3(5) yes
Ti1 O1 O1 12_455 2_565 103.0(3) yes
Ti1 O1 O1 12_455 11_554 144.0(5) yes
Ti1 O1 O1 12_455 11_555 55.9(3) yes
Ti1 O1 O1 12_455 12_454 141.8(5) yes
Ti1 O1 O1 12_455 12_455 54.3(3) yes
Ti1 O1 O3 12_455 2_565 91.8(4) yes
Ti1 O1 O3 12_455 11_554 121.7(4) yes
Ti1 O1 O4 12_455 12_454 121.3(5) yes
O1 O1 O1 2_565 11_554 59.8(3) yes
O1 O1 O1 2_565 11_555 59.8(3) yes
O1 O1 O1 2_565 12_454 59.8(3) yes
O1 O1 O1 2_565 12_455 59.8(3) yes
O1 O1 O3 2_565 2_565 87.7(4) yes
O1 O1 O3 2_565 11_554 125.4(4) yes
O1 O1 O3 2_565 11_555 125.4(4) yes
O1 O1 O4 2_565 12_454 126.5(3) yes
O1 O1 O4 2_565 12_455 126.5(3) yes
O1 O1 O1 11_554 11_555 89.3(4) yes
O1 O1 O1 11_554 12_454 60.4(3) yes
O1 O1 O1 11_554 12_455 119.6(4) yes
O1 O1 O3 11_554 2_565 58.5(3) yes
O1 O1 O3 11_554 11_554 92.1(2) yes
O1 O1 O3 11_554 11_555 174.4(5) yes
O1 O1 O4 11_554 12_454 66.7(3) yes
O1 O1 O4 11_554 12_455 122.0(5) yes
O1 O1 O1 11_555 12_454 119.6(4) yes
O1 O1 O1 11_555 12_455 60.4(3) yes
O1 O1 O3 11_555 2_565 58.5(3) yes
O1 O1 O3 11_555 11_554 174.4(5) yes
O1 O1 O3 11_555 11_555 92.1(2) yes
O1 O1 O4 11_555 12_454 122.0(5) yes
O1 O1 O4 11_555 12_455 66.7(3) yes
O1 O1 O1 12_454 12_455 89.3(4) yes
O1 O1 O3 12_454 2_565 118.9(3) yes
O1 O1 O3 12_454 11_554 65.6(3) yes
O1 O1 O3 12_454 11_555 123.1(5) yes
O1 O1 O4 12_454 12_454 93.9(2) yes
O1 O1 O4 12_454 12_455 173.7(4) yes
O1 O1 O3 12_455 2_565 118.9(3) yes
O1 O1 O3 12_455 11_554 123.1(5) yes
O1 O1 O3 12_455 11_555 65.6(3) yes
O1 O1 O4 12_455 12_454 173.7(4) yes
O1 O1 O4 12_455 12_455 93.9(2) yes
O3 O1 O3 2_565 11_554 118.0(4) yes
O3 O1 O3 2_565 11_555 118.0(4) yes
O3 O1 O4 2_565 12_454 64.1(4) yes
O3 O1 O4 2_565 12_455 64.1(4) yes
O3 O1 O3 11_554 11_555 86.0(3) yes
O3 O1 O4 11_554 12_454 54.0(3) yes
O3 O1 O4 11_554 12_455 108.1(4) yes
O3 O1 O4 11_555 12_454 108.1(4) yes
O3 O1 O4 11_555 12_455 54.0(3) yes
O4 O1 O4 12_454 12_455 82.5(4) yes
Pb1 O3 Pb1 12_454 12_455 98.1(4) yes
Pb1 O3 Ti1 12_454 2_565 127.0(3) yes
Pb1 O3 O1 12_454 2_565 102.3(3) yes
Pb1 O3 O1 12_454 12_454 83.96(18) yes
Pb1 O3 O1 12_454 12_455 157.7(5) yes
Pb1 O3 O4 12_454 2_565 127.0(2) yes
Pb1 O3 Ti1 12_455 2_565 127.0(3) yes
Pb1 O3 O1 12_455 2_565 102.3(3) yes
Pb1 O3 O1 12_455 12_454 157.7(5) yes
Pb1 O3 O1 12_455 12_455 83.96(18) yes
Pb1 O3 O4 12_455 2_565 127.0(2) yes
Ti1 O3 O1 2_565 2_565 47.8(4) yes
Ti1 O3 O4 2_565 2_565 46.7(4) yes
O1 O3 O1 2_565 12_454 55.9(3) yes
O1 O3 O1 2_565 12_455 55.9(3) yes
O1 O3 O4 2_565 2_565 94.5(4) yes
O1 O3 O1 12_454 12_455 86.0(4) yes
O1 O3 O4 12_454 2_565 65.0(4) yes
O1 O3 O4 12_455 2_565 65.0(4) yes
Pb1 O4 Pb1 9_454 9_455 98.5(4) yes
Pb1 O4 Pb1 9_454 2_565 103.4(4) yes
Pb1 O4 Ti1 9_454 . 108.8(5) yes
Pb1 O4 O1 9_454 11_554 79.0(2) yes
Pb1 O4 O1 9_454 11_555 143.9(6) yes
Pb1 O4 O3 9_454 2_565 82.8(4) yes
Pb1 O4 O4 9_454 10_464 48.0(3) yes
Pb1 O4 O4 9_454 10_465 107.6(4) yes
Pb1 O4 Pb1 9_455 2_565 103.4(4) yes
Pb1 O4 Ti1 9_455 . 108.8(5) yes
Pb1 O4 O1 9_455 11_554 143.9(6) yes
Pb1 O4 O1 9_455 11_555 79.0(2) yes
Pb1 O4 O3 9_455 2_565 82.8(4) yes
Pb1 O4 O4 9_455 10_464 107.6(4) yes
Pb1 O4 O4 9_455 10_465 48.0(3) yes
Pb1 O4 Ti1 2_565 . 129.6(5) yes
Pb1 O4 O1 2_565 11_554 112.3(4) yes
Pb1 O4 O1 2_565 11_555 112.3(4) yes
Pb1 O4 O3 2_565 2_565 170.3(6) yes
Pb1 O4 O4 2_565 10_464 55.4(3) yes
Pb1 O4 O4 2_565 10_465 55.4(3) yes
Ti1 O4 O4 . 10_464 139.4(2) yes
Ti1 O4 O4 . 10_465 139.4(2) yes
O1 O4 O1 11_554 11_555 82.5(4) yes
O1 O4 O3 11_554 2_565 61.1(4) yes
O1 O4 O4 11_554 10_464 97.3(2) yes
O1 O4 O4 11_554 10_465 166.7(5) yes
O1 O4 O3 11_555 2_565 61.1(4) yes
O1 O4 O4 11_555 10_464 166.7(5) yes
O1 O4 O4 11_555 10_465 97.3(2) yes
O3 O4 O4 2_565 10_464 130.3(4) yes
O3 O4 O4 2_565 10_465 130.3(4) yes
O4 O4 O4 10_464 10_465 79.8(4) yes

loop_
_geom_bond_atom_site_label_1
_geom_bond_atom_site_label_2
_geom_bond_site_symmetry_2
_geom_bond_distance
_geom_bond_publ_flag
Pb1 O3 11_554 2.529(7) yes
Pb1 O3 11_555 2.529(7) yes
Pb1 O4 9_544 2.521(7) yes
Pb1 O4 9_545 2.521(7) yes
Pb1 O4 2_565 2.274(14) yes
Ti1 O1 . 2.240(11) yes
Ti1 O1 2_565 2.293(12) yes
Ti1 O1 11_554 1.960(2) yes
Ti1 O1 11_555 1.960(2) yes
Ti1 O3 2_565 1.689(12) yes
Ti1 O4 . 1.883(14) yes
O1 O1 2_565 2.736(12) yes
O1 O1 11_554 2.719(10) yes
O1 O1 11_555 2.719(10) yes
O1 O1 12_454 2.719(10) yes
O1 O1 12_455 2.719(10) yes
O1 O3 2_565 2.992(16) yes
O1 O3 11_554 2.800(11) yes
O1 O3 11_555 2.800(11) yes
O1 O4 12_454 2.898(13) yes
O1 O4 12_455 2.898(13) yes
O3 O4 2_565 2.586(18) yes
O4 O4 10_464 2.978(16) yes
O4 O4 10_465 2.978(16) yes
